data_7207171
loop_
_publ_author_name
'Abrahams, Brendan F.'
'Elliott, Robert W.'
'Hudson, Timothy A.'
'Robson, Richard'

_publ_section_title
;
 A new type of 3D [(MII)2(TCNQ&#x2212;II)3]2&#x2212; coordination network
 with spacious channels of hexagonal cross-section generated from TCNQH2
;
_journal_issue 2
_journal_name_full CrystEngComm
_journal_page_first 351
_journal_paper_doi 10.1039/c1ce06104f
_journal_volume 14
_journal_year 2012
_chemical_formula_sum 'C44 H40 N12 O6 S4 Zn3'
_chemical_formula_weight 1157.23
_chemical_name_common '[Zn(DMSO)4(H2O)2][Zn2TCNQ3]'
_chemical_name_systematic
;
?
;
_space_group_IT_number 162
_symmetry_cell_setting trigonal
_symmetry_space_group_name_Hall '-P 3 2'
_symmetry_space_group_name_H-M 'P -3 1 m'
_atom_sites_solution_hydrogens geom
_atom_sites_solution_primary direct
_atom_sites_solution_secondary difmap
_audit_creation_method SHELXL-97
_cell_angle_alpha 90.00
_cell_angle_beta 90.00
_cell_angle_gamma 120.00
_cell_formula_units_Z 1
_cell_length_a 12.7447(4)
_cell_length_b 12.7447(4)
_cell_length_c 10.7107(3)
_cell_measurement_reflns_used 1898
_cell_measurement_temperature 130(2)
_cell_measurement_theta_max 74.2508
_cell_measurement_theta_min 4.0019
_cell_volume 1506.63(8)
_computing_cell_refinement
;
CrysAlisPro, Oxford Diffraction Ltd.,
Version 1.171.34.44 (release 25-10-2010 CrysAlis171 .NET)
(compiled Oct 25 2010,18:11:34)
;
_computing_data_collection
;
CrysAlisPro, Oxford Diffraction Ltd.,
Version 1.171.34.44 (release 25-10-2010 CrysAlis171 .NET)
(compiled Oct 25 2010,18:11:34)
;
_computing_data_reduction
;
CrysAlisPro, Oxford Diffraction Ltd.,
Version 1.171.34.44 (release 25-10-2010 CrysAlis171 .NET)
(compiled Oct 25 2010,18:11:34)
;
_computing_structure_refinement 'SHELXL-97 (Sheldrick, 1997)'
_computing_structure_solution 'SHELXS-97 (Sheldrick, 1997)'
_diffrn_ambient_temperature 130(2)
_diffrn_detector_area_resol_mean 10.2273
_diffrn_measured_fraction_theta_full 0.980
_diffrn_measured_fraction_theta_max 0.981
_diffrn_measurement_device_type 'SuperNova, Dual, Cu at zero, Atlas'
_diffrn_measurement_method '\w scans'
_diffrn_radiation_monochromator mirror
_diffrn_radiation_source 'SuperNova (Cu) X-ray Source'
_diffrn_radiation_type CuK\a
_diffrn_radiation_wavelength 1.54184
_diffrn_reflns_av_R_equivalents 0.0190
_diffrn_reflns_av_sigmaI/netI 0.0153
_diffrn_reflns_limit_h_max 15
_diffrn_reflns_limit_h_min -10
_diffrn_reflns_limit_k_max 10
_diffrn_reflns_limit_k_min -15
_diffrn_reflns_limit_l_max 7
_diffrn_reflns_limit_l_min -12
_diffrn_reflns_number 3576
_diffrn_reflns_theta_full 74.42
_diffrn_reflns_theta_max 74.42
_diffrn_reflns_theta_min 4.01
_exptl_absorpt_coefficient_mu 3.099
_exptl_absorpt_correction_T_max 0.825
_exptl_absorpt_correction_T_min 0.735
_exptl_absorpt_correction_type gaussian
_exptl_absorpt_process_details
;
CrysAlisPro, Oxford Diffraction Ltd.,
Version 1.171.34.44 (release 25-10-2010 CrysAlis171 .NET)
(compiled Oct 25 2010,18:11:34)
Numerical absorption correction based on gaussian integration over
a multifaceted crystal model
;
_exptl_crystal_colour 'pale yellow'
_exptl_crystal_density_diffrn 1.275
_exptl_crystal_density_method 'not measured'
_exptl_crystal_description 'hexagonal prism'
_exptl_crystal_F_000 590
_exptl_crystal_size_max 0.1664
_exptl_crystal_size_mid 0.1015
_exptl_crystal_size_min 0.0695
_platon_squeeze_details
;
;
_refine_diff_density_max 1.484
_refine_diff_density_min -1.141
_refine_diff_density_rms 0.125
_refine_ls_extinction_method none
_refine_ls_goodness_of_fit_ref 1.161
_refine_ls_hydrogen_treatment constr
_refine_ls_matrix_type full
_refine_ls_number_parameters 47
_refine_ls_number_reflns 1098
_refine_ls_number_restraints 0
_refine_ls_restrained_S_all 1.161
_refine_ls_R_factor_all 0.0883
_refine_ls_R_factor_gt 0.0827
_refine_ls_shift/su_max 0.000
_refine_ls_shift/su_mean 0.000
_refine_ls_structure_factor_coef Fsqd
_refine_ls_weighting_details 'calc w=1/[\s^2^(Fo^2^)+(0.1709P)^2^+2.2188P] where P=(Fo^2^+2Fc^2^)/3'
_refine_ls_weighting_scheme calc
_refine_ls_wR_factor_gt 0.2757
_refine_ls_wR_factor_ref 0.2859
_reflns_number_gt 944
_reflns_number_total 1098
_reflns_threshold_expression >2sigma(I)
_cod_data_source_file c1ce06104f.txt
_cod_data_source_block rweb45n
_cod_original_sg_symbol_H-M P-31m
_cod_database_code 7207171

loop_
_symmetry_equiv_pos_as_xyz
'x, y, z'
'-y, x-y, z'
'-y, -x, -z'
'-x+y, -x, z'
'x, x-y, -z'
'-x+y, y, -z'
'-x, -y, -z'
'y, -x+y, -z'
'y, x, z'
'x-y, x, -z'
'-x, -x+y, z'
'x-y, -y, z'

loop_
_atom_site_label
_atom_site_type_symbol
_atom_site_fract_x
_atom_site_fract_y
_atom_site_fract_z
_atom_site_U_iso_or_equiv
_atom_site_adp_type
_atom_site_occupancy
_atom_site_symmetry_multiplicity
_atom_site_calc_flag
_atom_site_refinement_flags
Zn3 Zn 0.0000 0.0000 0.5000 0.088(4) Uani 0.294(10) 12 d SP
Zn2 Zn 0.0000 0.0000 0.0000 0.0682(15) Uani 0.706(10) 12 d SP
Zn1 Zn 0.3333 0.6667 0.0000 0.0396(6) Uani 1 6 d S
N1 N 0.4684(5) 0.6648(5) 0.1155(4) 0.0724(16) Uani 1 1 d .
C2 C 0.5526(6) 0.5526(6) 0.2374(5) 0.0538(17) Uani 1 2 d S
C3 C 0.5255(6) 0.5255(6) 0.3718(5) 0.0515(16) Uani 1 2 d S
C4 C 0.4588(5) 0.5664(5) 0.4358(4) 0.0572(13) Uani 1 1 d .
H4 H 0.4296 0.6120 0.3930 0.069 Uiso 1 1 calc R
C1 C 0.5071(5) 0.6143(6) 0.1699(4) 0.0567(13) Uani 1 1 d .

loop_
_atom_site_aniso_label
_atom_site_aniso_U_11
_atom_site_aniso_U_22
_atom_site_aniso_U_33
_atom_site_aniso_U_23
_atom_site_aniso_U_13
_atom_site_aniso_U_12
Zn3 0.077(5) 0.077(5) 0.110(10) 0.000 0.000 0.038(2)
Zn2 0.0669(17) 0.0669(17) 0.071(3) 0.000 0.000 0.0334(9)
Zn1 0.0516(7) 0.0516(7) 0.0157(8) 0.000 0.000 0.0258(4)
N1 0.087(3) 0.120(5) 0.027(2) 0.008(2) -0.003(2) 0.064(3)
C2 0.076(3) 0.076(3) 0.020(3) -0.010(2) -0.010(2) 0.046(4)
C3 0.070(3) 0.070(3) 0.018(3) -0.008(2) -0.008(2) 0.038(4)
C4 0.084(3) 0.084(3) 0.027(2) 0.000(2) -0.005(2) 0.059(3)
C1 0.069(3) 0.089(4) 0.021(2) -0.009(2) -0.0106(18) 0.046(3)

loop_
_atom_type_symbol
_atom_type_description
_atom_type_scat_dispersion_real
_atom_type_scat_dispersion_imag
_atom_type_scat_source
C C 0.0181 0.0091 'International Tables Vol C Tables 4.2.6.8 and 6.1.1.4'
H H 0.0000 0.0000 'International Tables Vol C Tables 4.2.6.8 and 6.1.1.4'
O O 0.0492 0.0322 'International Tables Vol C Tables 4.2.6.8 and 6.1.1.4'
Zn Zn -1.5491 0.6778 'International Tables Vol C Tables 4.2.6.8 and 6.1.1.4'
N N 0.0311 0.0180 'International Tables Vol C Tables 4.2.6.8 and 6.1.1.4'
S S 0.3331 0.5567 'International Tables Vol C Tables 4.2.6.8 and 6.1.1.4'

loop_
_geom_angle_atom_site_label_1
_geom_angle_atom_site_label_2
_geom_angle_atom_site_label_3
_geom_angle
_geom_angle_site_symmetry_1
_geom_angle_site_symmetry_3
N1 Zn1 N1 91.2(3) 6 2_665
N1 Zn1 N1 89.63(19) 6 5_565
N1 Zn1 N1 89.6(3) 2_665 5_565
N1 Zn1 N1 89.6(3) 6 4_565
N1 Zn1 N1 89.63(19) 2_665 4_565
N1 Zn1 N1 178.9(3) 5_565 4_565
N1 Zn1 N1 178.9(3) 6 .
N1 Zn1 N1 89.6(2) 2_665 .
N1 Zn1 N1 91.2(3) 5_565 .
N1 Zn1 N1 89.63(19) 4_565 .
N1 Zn1 N1 89.63(19) 6 3_665
N1 Zn1 N1 178.9(3) 2_665 3_665
N1 Zn1 N1 89.63(19) 5_565 3_665
N1 Zn1 N1 91.2(3) 4_565 3_665
N1 Zn1 N1 89.6(3) . 3_665
C1 N1 Zn1 151.4(5) . .
C1 C2 C1 116.6(6) 9 .
C1 C2 C3 121.5(3) 9 .
C1 C2 C3 121.5(3) . .
C4 C3 C4 118.6(6) 9 .
C4 C3 C2 120.7(3) 9 .
C4 C3 C2 120.7(3) . .
C3 C4 C4 120.7(3) . 3_666
N1 C1 C2 179.0(6) . .

loop_
_geom_bond_atom_site_label_1
_geom_bond_atom_site_label_2
_geom_bond_distance
_geom_bond_site_symmetry_2
Zn1 N1 2.130(5) 6
Zn1 N1 2.130(5) 2_665
Zn1 N1 2.130(5) 5_565
Zn1 N1 2.130(5) 4_565
Zn1 N1 2.130(5) .
Zn1 N1 2.130(5) 3_665
N1 C1 1.146(7) .
C2 C1 1.391(6) 9
C2 C1 1.391(6) .
C2 C3 1.481(8) .
C3 C4 1.381(6) 9
C3 C4 1.381(6) .
C4 C4 1.412(9) 3_666

loop_
_platon_squeeze_void_nr
_platon_squeeze_void_average_x
_platon_squeeze_void_average_y
_platon_squeeze_void_average_z
_platon_squeeze_void_volume
_platon_squeeze_void_count_electrons
_platon_squeeze_void_content
1 0.000 0.000 -0.067 707 185 ' '
